data_2312827
loop_
_publ_author_name
'Spahr, Dominik'
'St&#x119;kiel, Micha&#x142;'
'Zimmer, Dominik'
'Bayarjargal, Lkhamsuren'
'Bunk, Katja'
'Morgenroth, Wolfgang'
'Milman, Victor'
'Refson, Keith'
'Jochym, Dominik'
'Byrne, Peter J. P.'
'Winkler, Bj&#xf6;rn'

_publ_section_title
;
 Pressure-induced Pb-Pb bonding and phase transition in
 Pb<sub>2</sub>SnO<sub>4</sub>.
;
_journal_coeditor_code XK5074SUP1
_journal_issue 'Pt 6'
_journal_name_full 'Acta crystallographica Section B, Structural science, crystal engineering and materials'
_journal_page_first 979
_journal_page_last 991
_journal_paper_doi 10.1107/S205252062001238X
_journal_volume 76
_journal_year 2020
_chemical_formula_structural 'Pb2 Sn O4'
_chemical_formula_sum 'O4 Pb2 Sn'
_chemical_formula_weight 597.108
_chemical_name_systematic 'Tin(IV) Dilead Oxide'
_space_group_IT_number 62
_space_group_name_Hall '-P 2c 2n'
_space_group_name_H-M_alt 'P n a m'
_symmetry_cell_setting orthorhombic
_symmetry_Int_Tables_number 62
_symmetry_space_group_name_H-M 'P n a m'
_atom_sites_solution_primary heavy
_atom_sites_solution_secondary difmap
_audit_creation_date 2019-05-24T14:40
_audit_creation_method 'Jana2006 Version : 25/10/2015'
_cell_angle_alpha 90
_cell_angle_beta 90
_cell_angle_gamma 90
_cell_formula_units_Z 4
_cell_length_a 9.0691(6)
_cell_length_b 6.3282(6)
_cell_length_c 6.3110(2)
_cell_measurement_pressure 21000000(1300000)
_cell_measurement_reflns_used 813
_cell_measurement_temperature 293(2)
_cell_measurement_theta_max 17.83
_cell_measurement_theta_min 1.6
_cell_volume 362.20(4)
_diffrn_ambient_temperature 293(2)
_diffrn_detector 'CCD plate'
_diffrn_detector_type 'PerkinElmer XRD 1621'
_diffrn_measured_fraction_theta_full 0.71
_diffrn_measured_fraction_theta_max 0.43
_diffrn_measurement_device 'four-circle diffractometer'
_diffrn_measurement_device_type ' esperanto-CrysAlisPro-abstract goniometer imported esperanto images'
_diffrn_measurement_method '\w scans'
_diffrn_radiation_monochromator synchrotron
_diffrn_radiation_probe x-ray
_diffrn_radiation_type synchrotron
_diffrn_radiation_wavelength 0.28988
_diffrn_reflns_av_R_equivalents 0.0171
_diffrn_reflns_av_unetI/netI 0.0193
_diffrn_reflns_limit_h_max 16
_diffrn_reflns_limit_h_min -17
_diffrn_reflns_limit_k_max 8
_diffrn_reflns_limit_k_min -9
_diffrn_reflns_limit_l_max 12
_diffrn_reflns_limit_l_min -12
_diffrn_reflns_number 1940
_diffrn_reflns_theta_full 7.35
_diffrn_reflns_theta_max 17.83
_diffrn_reflns_theta_min 1.6
_diffrn_source synchrotron
_exptl_absorpt_coefficient_mu 12.52
_exptl_absorpt_correction_T_max 0.015
_exptl_absorpt_correction_T_min 0.007
_exptl_absorpt_correction_type empirical
_exptl_absorpt_process_details
;
CrysAlisPro 1.171.39.46 (Rigaku Oxford Diffraction, 2018)
Spherical absorption correction
 using equivalent radius and absorption coefficient.
Empirical absorption correction using spherical harmonics,
 implemented in SCALE3 ABSPACK scaling algorithm.
;
_exptl_crystal_colour black
_exptl_crystal_density_diffrn 10.9498
_exptl_crystal_description cuboid
_exptl_crystal_F_000 984
_exptl_crystal_size_max 0.08
_exptl_crystal_size_mid 0.04
_exptl_crystal_size_min 0.03
_refine_diff_density_max 0.64
_refine_diff_density_min -0.71
_refine_ls_extinction_coef 330(40)
_refine_ls_extinction_method 'B-C type 1 Gaussian isotropic (Becker & Coppens, 1974)'
_refine_ls_goodness_of_fit_gt 1.47
_refine_ls_goodness_of_fit_ref 1.41
_refine_ls_number_constraints 0
_refine_ls_number_parameters 38
_refine_ls_number_reflns 813
_refine_ls_number_restraints 0
_refine_ls_R_factor_all 0.0267
_refine_ls_R_factor_gt 0.0235
_refine_ls_shift/su_max 0.0033
_refine_ls_shift/su_mean 0.0007
_refine_ls_structure_factor_coef F
_refine_ls_weighting_details w=1/(\s^2^(F)+0.0001F^2^)
_refine_ls_weighting_scheme sigma
_refine_ls_wR_factor_gt 0.0287
_refine_ls_wR_factor_ref 0.0297
_reflns_number_gt 709
_reflns_number_total 813
_reflns_threshold_expression I>3\s(I)
_cod_data_source_file xk5074.cif
_cod_data_source_block Pb2SnO4-Pnam-P7
_cod_depositor_comments
;
The following automatic conversions were performed:

data item '_diffrn_radiation_probe' value 'X-ray' was changed to
'x-ray' in accordance with the
/home/data/users/saulius/crontab/automatic-downloads/rss-feeds/IUCr/lib/dictionaries/cif_core.dic
dictionary named 'cif_core.dic' version 2.4.2 last updated on
2011-04-26.

Automatic conversion script
Id: cif_fix_values 8170 2020-07-09 18:12:32Z antanas 
;
_cod_original_formula_sum 'O4 Pb2 Sn1'
_cod_database_code 2312827

loop_
_space_group_symop_id
_space_group_symop_operation_xyz
1 x,y,z
2 -x,-y,z+1/2
3 -x+1/2,y+1/2,-z
4 x+1/2,-y+1/2,-z+1/2
5 -x,-y,-z
6 x,y,-z+1/2
7 x+1/2,-y+1/2,z
8 -x+1/2,y+1/2,z+1/2

loop_
_atom_site_label
_atom_site_type_symbol
_atom_site_fract_x
_atom_site_fract_y
_atom_site_fract_z
_atom_site_adp_type
_atom_site_U_iso_or_equiv
_atom_site_site_symmetry_multiplicity
_atom_site_occupancy
_atom_site_calc_flag
_atom_site_refinement_flags
_atom_site_disorder_assembly
_atom_site_disorder_group
Pb1 Pb 0.329942(19) 0.04924(4) -0.01000(3) Uani 0.01364(8) 8 1 d . . .
Sn1 Sn 0.50515(4) 0.48897(9) 0.25 Uani 0.01117(14) 4 1 d . . .
O1 O 0.3188(5) 0.3174(11) 0.25 Uani 0.0130(18) 4 1 d . . .
O2 O 0.7045(6) 0.6259(10) 0.25 Uani 0.0141(18) 4 1 d . . .
O3 O 0.4172(4) 0.6707(8) 0.4877(5) Uani 0.0128(12) 8 1 d . . .

loop_
_atom_site_aniso_label
_atom_site_aniso_type_symbol
_atom_site_aniso_U_11
_atom_site_aniso_U_22
_atom_site_aniso_U_33
_atom_site_aniso_U_12
_atom_site_aniso_U_13
_atom_site_aniso_U_23
Pb1 Pb 0.01235(12) 0.0159(2) 0.01263(8) -0.00023(4) 0.00012(4) 0.00002(6)
Sn1 Sn 0.0107(2) 0.0129(4) 0.00992(13) -0.00042(12) 0 0
O1 O 0.014(2) 0.013(4) 0.0121(14) -0.0022(14) 0 0
O2 O 0.014(3) 0.014(4) 0.0142(16) -0.0011(14) 0 0
O3 O 0.0140(17) 0.012(3) 0.0122(10) 0.0023(10) 0.0014(9) 0.0012(12)

loop_
_geom_angle_atom_site_label_1
_geom_angle_atom_site_label_2
_geom_angle_atom_site_label_3
_geom_angle_site_symmetry_1
_geom_angle_site_symmetry_2
_geom_angle_site_symmetry_3
_geom_angle
_geom_angle_publ_flag
Pb1 Pb1 Pb1 3_545 . 3_555 130.592(8) ?
Pb1 Pb1 Pb1 3_545 . 5_655 103.095(9) ?
Pb1 Pb1 Pb1 3_545 . 6_554 92.077(8) ?
Pb1 Pb1 Pb1 3_545 . 6_555 87.923(7) ?
Pb1 Pb1 Sn1 3_545 . 3_545 62.894(10) ?
Pb1 Pb1 Sn1 3_545 . 4_455 63.553(11) ?
Pb1 Pb1 O1 3_545 . . 127.55(12) ?
Pb1 Pb1 O2 3_545 . 4_455 47.60(13) ?
Pb1 Pb1 O3 3_545 . 8_544 84.32(12) ?
Pb1 Pb1 Pb1 3_555 . 5_655 125.880(9) ?
Pb1 Pb1 Pb1 3_555 . 6_554 92.077(8) ?
Pb1 Pb1 Pb1 3_555 . 6_555 87.923(7) ?
Pb1 Pb1 Sn1 3_555 . 3_545 75.354(11) ?
Pb1 Pb1 Sn1 3_555 . 4_455 71.614(11) ?
Pb1 Pb1 O1 3_555 . . 45.94(11) ?
Pb1 Pb1 O2 3_555 . 4_455 101.97(15) ?
Pb1 Pb1 O3 3_555 . 8_544 46.51(12) ?
Pb1 Pb1 Pb1 5_655 . 6_554 92.297(7) ?
Pb1 Pb1 Pb1 5_655 . 6_555 87.703(6) ?
Pb1 Pb1 Sn1 5_655 . 3_545 150.085(10) ?
Pb1 Pb1 Sn1 5_655 . 4_455 145.066(10) ?
Pb1 Pb1 O1 5_655 . . 98.98(11) ?
Pb1 Pb1 O2 5_655 . 4_455 111.29(13) ?
Pb1 Pb1 O3 5_655 . 8_544 172.25(12) ?
Pb1 Pb1 Pb1 6_554 . 6_555 180.0(5) ?
Pb1 Pb1 Sn1 6_554 . 3_545 63.686(6) ?
Pb1 Pb1 Sn1 6_554 . 4_455 119.039(7) ?
Pb1 Pb1 O1 6_554 . . 133.99(12) ?
Pb1 Pb1 O2 6_554 . 4_455 135.93(11) ?
Pb1 Pb1 O3 6_554 . 8_544 89.65(8) ?
Pb1 Pb1 Sn1 6_555 . 3_545 116.314(7) ?
Pb1 Pb1 Sn1 6_555 . 4_455 60.961(6) ?
Pb1 Pb1 O1 6_555 . . 46.01(12) ?
Pb1 Pb1 O2 6_555 . 4_455 44.07(11) ?
Pb1 Pb1 O3 6_555 . 8_544 90.35(8) ?
Sn1 Pb1 Sn1 3_545 . 4_455 55.404(6) ?
Sn1 Pb1 O1 3_545 . . 110.49(11) ?
Sn1 Pb1 O2 3_545 . 4_455 79.70(11) ?
Sn1 Pb1 O3 3_545 . 8_544 36.12(10) ?
Sn1 Pb1 O1 4_455 . . 71.15(11) ?
Sn1 Pb1 O2 4_455 . 4_455 35.16(14) ?
Sn1 Pb1 O3 4_455 . 8_544 37.06(9) ?
O1 Pb1 O2 . . 4_455 80.11(18) ?
O1 Pb1 O3 . . 8_544 74.39(15) ?
O2 Pb1 O3 4_455 . 8_544 71.98(17) ?
Pb1 Sn1 Pb1 3_555 . 4_555 176.511(14) ?
Pb1 Sn1 Pb1 3_555 . 7_555 124.596(6) ?
Pb1 Sn1 Pb1 3_555 . 8_555 52.628(8) ?
Pb1 Sn1 Sn1 3_555 . 2_664 61.713(8) ?
Pb1 Sn1 Sn1 3_555 . 2_665 114.295(12) ?
Pb1 Sn1 O1 3_555 . . 46.53(14) ?
Pb1 Sn1 O2 3_555 . . 138.92(13) ?
Pb1 Sn1 O3 3_555 . . 85.17(10) ?
Pb1 Sn1 O3 3_555 . 2_664 90.15(10) ?
Pb1 Sn1 O3 3_555 . 5_666 135.55(11) ?
Pb1 Sn1 O3 3_555 . 6_555 42.90(11) ?
Pb1 Sn1 Pb1 4_555 . 7_555 58.079(8) ?
Pb1 Sn1 Pb1 4_555 . 8_555 124.596(6) ?
Pb1 Sn1 Sn1 4_555 . 2_664 120.907(12) ?
Pb1 Sn1 Sn1 4_555 . 2_665 62.883(8) ?
Pb1 Sn1 O1 4_555 . . 133.98(13) ?
Pb1 Sn1 O2 4_555 . . 40.99(12) ?
Pb1 Sn1 O3 4_555 . . 91.37(10) ?
Pb1 Sn1 O3 4_555 . 2_664 93.27(10) ?
Pb1 Sn1 O3 4_555 . 5_666 43.79(11) ?
Pb1 Sn1 O3 4_555 . 6_555 137.21(11) ?
Pb1 Sn1 Pb1 7_555 . 8_555 176.511(14) ?
Pb1 Sn1 Sn1 7_555 . 2_664 62.883(8) ?
Pb1 Sn1 Sn1 7_555 . 2_665 120.907(12) ?
Pb1 Sn1 O1 7_555 . . 133.98(13) ?
Pb1 Sn1 O2 7_555 . . 40.99(12) ?
Pb1 Sn1 O3 7_555 . . 137.21(11) ?
Pb1 Sn1 O3 7_555 . 2_664 43.79(11) ?
Pb1 Sn1 O3 7_555 . 5_666 93.27(10) ?
Pb1 Sn1 O3 7_555 . 6_555 91.37(10) ?
Pb1 Sn1 Sn1 8_555 . 2_664 114.295(12) ?
Pb1 Sn1 Sn1 8_555 . 2_665 61.713(8) ?
Pb1 Sn1 O1 8_555 . . 46.53(14) ?
Pb1 Sn1 O2 8_555 . . 138.92(13) ?
Pb1 Sn1 O3 8_555 . . 42.90(11) ?
Pb1 Sn1 O3 8_555 . 2_664 135.55(11) ?
Pb1 Sn1 O3 8_555 . 5_666 90.15(10) ?
Pb1 Sn1 O3 8_555 . 6_555 85.17(10) ?
Sn1 Sn1 Sn1 2_664 . 2_665 173.91(2) ?
Sn1 Sn1 O1 2_664 . . 89.943(15) ?
Sn1 Sn1 O2 2_664 . . 90.434(14) ?
Sn1 Sn1 O3 2_664 . . 133.94(11) ?
Sn1 Sn1 O3 2_664 . 2_664 39.69(12) ?
Sn1 Sn1 O3 2_664 . 5_666 146.40(12) ?
Sn1 Sn1 O3 2_664 . 6_555 39.97(11) ?
Sn1 Sn1 O1 2_665 . . 89.943(15) ?
Sn1 Sn1 O2 2_665 . . 90.434(14) ?
Sn1 Sn1 O3 2_665 . . 39.97(11) ?
Sn1 Sn1 O3 2_665 . 2_664 146.40(12) ?
Sn1 Sn1 O3 2_665 . 5_666 39.69(12) ?
Sn1 Sn1 O3 2_665 . 6_555 133.94(11) ?
O1 Sn1 O2 . . . 172.9(3) ?
O1 Sn1 O3 . . . 88.62(17) ?
O1 Sn1 O3 . . 2_664 91.29(16) ?
O1 Sn1 O3 . . 5_666 91.29(16) ?
O1 Sn1 O3 . . 6_555 88.62(17) ?
O2 Sn1 O3 . . . 96.22(17) ?
O2 Sn1 O3 . . 2_664 84.48(15) ?
O2 Sn1 O3 . . 5_666 84.48(15) ?
O2 Sn1 O3 . . 6_555 96.22(17) ?
O3 Sn1 O3 . . 2_664 173.64(16) ?
O3 Sn1 O3 . . 5_666 79.66(16) ?
O3 Sn1 O3 . . 6_555 93.98(16) ?
O3 Sn1 O3 2_664 . 5_666 106.70(17) ?
O3 Sn1 O3 2_664 . 6_555 79.66(16) ?
O3 Sn1 O3 5_666 . 6_555 173.64(16) ?
Pb1 O1 Pb1 . . 6_555 88.0(2) ?
Pb1 O1 Sn1 . . . 110.62(16) ?
Pb1 O1 Sn1 6_555 . . 110.62(16) ?
Pb1 O2 Pb1 4_555 . 7_555 91.9(2) ?
Pb1 O2 Sn1 4_555 . . 103.9(2) ?
Pb1 O2 Sn1 7_555 . . 103.9(2) ?
Pb1 O3 Sn1 8_555 . . 100.98(17) ?
Pb1 O3 Sn1 8_555 . 2_665 99.15(16) ?
Sn1 O3 Sn1 . . 2_665 100.3(2) ?

loop_
_geom_bond_atom_site_label_1
_geom_bond_atom_site_label_2
_geom_bond_site_symmetry_1
_geom_bond_site_symmetry_2
_geom_bond_distance
_geom_bond_publ_flag
Pb1 Pb1 . 3_545 3.4825(6) ?
Pb1 Pb1 . 3_555 3.4825(6) ?
Pb1 Pb1 . 5_655 3.1493(5) ?
Pb1 Pb1 . 6_554 3.0293(3) ?
Pb1 Pb1 . 6_555 3.2817(3) ?
Pb1 Sn1 . 3_545 3.4168(5) ?
Pb1 Sn1 . 4_455 3.3804(5) ?
Pb1 O1 . . 2.363(5) ?
Pb1 O2 . 4_455 2.284(4) ?
Pb1 O3 . 8_544 2.369(4) ?
Sn1 Sn1 . 2_664 3.1600(2) ?
Sn1 Sn1 . 2_665 3.1600(2) ?
Sn1 O1 . . 2.009(5) ?
Sn1 O2 . . 2.005(6) ?
Sn1 O3 . . 2.052(4) ?
Sn1 O3 . 2_664 2.063(4) ?
Sn1 O3 . 5_666 2.063(4) ?
Sn1 O3 . 6_555 2.052(4) ?
